data_8106618
loop_
_publ_author_name
'Yongsheng, Niu'
'Youzhu, Yu'
'Aimin, Wei'
'Nana, Liu'
'Fengli, Wang'

_publ_section_title
;
 Crystal structure of diethyl
 3,3&#x2032;-(diazene-1,2-diyl)(E)-dibenzoate, C18H18N2O4
;
_journal_issue 4
_journal_name_full 'Zeitschrift f\"ur Kristallographie - New Crystal Structures'
_journal_page_first 611
_journal_page_last 612
_journal_paper_doi 10.1515/ncrs-2016-0372
_journal_volume 232
_journal_year 2017
_chemical_formula_sum 'C9 H9 N O2'
_chemical_formula_weight 163.17
_space_group_crystal_system monoclinic
_space_group_IT_number 14
_space_group_name_Hall '-P 2yn'
_space_group_name_H-M_alt 'P 1 21/n 1'
_atom_sites_solution_hydrogens geom
_cell_angle_alpha 90
_cell_angle_beta 96.619(2)
_cell_angle_gamma 90
_cell_formula_units_Z 4
_cell_length_a 5.2291(2)
_cell_length_b 10.5932(4)
_cell_length_c 15.3775(6)
_cell_measurement_reflns_used 9906
_cell_measurement_temperature 296(2)
_cell_measurement_theta_max 28.33
_cell_measurement_theta_min 3.29
_cell_volume 846.13(6)
_computing_cell_refinement 'Bruker SAINT [10]'
_computing_data_collection 'Bruker APEX2 [9]'
_computing_data_reduction 'Bruker SAINT [10]'
_computing_molecular_graphics 'SHELXL-2013 [12]'
_computing_publication_material 'SHELXL-2013 [12]'
_computing_structure_refinement 'SHELXL-2013 [11]'
_computing_structure_solution 'SHELXS-2013 [11]'
_diffrn_ambient_temperature 296(2)
_diffrn_measured_fraction_theta_full 0.998
_diffrn_measured_fraction_theta_max 0.999
_diffrn_measurement_device_type 'Bruker APEX-II CCD'
_diffrn_measurement_method '\f and \w scans'
_diffrn_radiation_type MoK\a
_diffrn_radiation_wavelength 0.71073
_diffrn_reflns_av_R_equivalents 0.0216
_diffrn_reflns_av_unetI/netI 0.0099
_diffrn_reflns_Laue_measured_fraction_full 0.998
_diffrn_reflns_Laue_measured_fraction_max 0.999
_diffrn_reflns_limit_h_max 6
_diffrn_reflns_limit_h_min -6
_diffrn_reflns_limit_k_max 14
_diffrn_reflns_limit_k_min -14
_diffrn_reflns_limit_l_max 20
_diffrn_reflns_limit_l_min -20
_diffrn_reflns_number 20762
_diffrn_reflns_point_group_measured_fraction_full 0.998
_diffrn_reflns_point_group_measured_fraction_max 0.999
_diffrn_reflns_theta_full 25.242
_diffrn_reflns_theta_max 28.347
_diffrn_reflns_theta_min 3.847
_exptl_absorpt_coefficient_mu 0.092
_exptl_absorpt_correction_type none
_exptl_crystal_colour orange
_exptl_crystal_density_diffrn 1.281
_exptl_crystal_description block
_exptl_crystal_F_000 344
_exptl_crystal_size_max 0.200
_exptl_crystal_size_mid 0.200
_exptl_crystal_size_min 0.200
_refine_diff_density_max 0.226
_refine_diff_density_min -0.240
_refine_diff_density_rms 0.050
_refine_ls_extinction_coef .
_refine_ls_extinction_method none
_refine_ls_goodness_of_fit_ref 1.056
_refine_ls_hydrogen_treatment constr
_refine_ls_matrix_type full
_refine_ls_number_parameters 110
_refine_ls_number_reflns 2099
_refine_ls_number_restraints 0
_refine_ls_restrained_S_all 1.056
_refine_ls_R_factor_all 0.0521
_refine_ls_R_factor_gt 0.0479
_refine_ls_shift/su_max 0.000
_refine_ls_shift/su_mean 0.000
_refine_ls_structure_factor_coef Fsqd
_refine_ls_weighting_details 'w=1/[\s^2^(Fo^2^)+(0.0850P)^2^+0.1370P] where P=(Fo^2^+2Fc^2^)/3'
_refine_ls_weighting_scheme calc
_refine_ls_wR_factor_gt 0.1438
_refine_ls_wR_factor_ref 0.1501
_reflns_Friedel_coverage 0.000
_reflns_Friedel_fraction_full .
_reflns_Friedel_fraction_max .
_reflns_number_gt 1866
_reflns_number_total 2099
_reflns_threshold_expression 'I > 2\s(I)'
_cod_data_source_file suppl_ncrs-2016-0372_suppl.cif
_cod_data_source_block 1
_cod_original_sg_symbol_H-M 'P 21/n'
_cod_database_code 8106618
_shelx_space_group_comment
;
The symmetry employed for this shelxl refinement is uniquely defined
by the following loop, which should always be used as a source of
symmetry information in preference to the above space-group names.
They are only intended as comments.
;
_shelx_estimated_absorpt_t_min 0.982
_shelx_estimated_absorpt_t_max 0.982

loop_
_space_group_symop_operation_xyz
'x, y, z'
'-x+1/2, y+1/2, -z+1/2'
'-x, -y, -z'
'x-1/2, -y-1/2, z-1/2'

loop_
_atom_site_label
_atom_site_type_symbol
_atom_site_fract_x
_atom_site_fract_y
_atom_site_fract_z
_atom_site_U_iso_or_equiv
_atom_site_adp_type
_atom_site_occupancy
_atom_site_site_symmetry_order
_atom_site_calc_flag
_atom_site_refinement_flags_posn
_atom_site_refinement_flags_adp
_atom_site_refinement_flags_occupancy
_atom_site_disorder_assembly
_atom_site_disorder_group
O2 O 0.10504(18) 0.65799(9) 0.85455(6) 0.0555(3) Uani 1 1 d . . . . .
C6 C 0.6243(2) 0.86064(10) 0.94331(7) 0.0418(3) Uani 1 1 d . . . . .
H6 H 0.6232 0.9208 0.8992 0.050 Uiso 1 1 calc R U . . .
C1 C 0.8062(2) 0.86682(11) 1.01687(7) 0.0419(3) Uani 1 1 d . . . . .
C5 C 0.4449(2) 0.76376(10) 0.93660(7) 0.0405(3) Uani 1 1 d . . . . .
C4 C 0.4443(2) 0.67457(12) 1.00307(8) 0.0498(3) Uani 1 1 d . . . . .
H4 H 0.3222 0.6104 0.9986 0.060 Uiso 1 1 calc R U . . .
O1 O 0.2532(2) 0.83270(11) 0.79680(7) 0.0799(4) Uani 1 1 d . . . . .
C2 C 0.8067(3) 0.77771(13) 1.08252(8) 0.0538(3) Uani 1 1 d . . . . .
H2 H 0.9289 0.7822 1.1314 0.065 Uiso 1 1 calc R U . . .
C7 C 0.2592(2) 0.75768(11) 0.85532(8) 0.0468(3) Uani 1 1 d . . . . .
C3 C 0.6257(3) 0.68168(13) 1.07583(9) 0.0606(4) Uani 1 1 d . . . . .
H3 H 0.6262 0.6220 1.1202 0.073 Uiso 1 1 calc R U . . .
C8 C -0.0801(3) 0.64201(16) 0.77739(9) 0.0657(4) Uani 1 1 d . . . . .
H8A H 0.0084 0.6303 0.7259 0.079 Uiso 1 1 calc R U . . .
H8B H -0.1891 0.7161 0.7685 0.079 Uiso 1 1 calc R U . . .
C9 C -0.2372(3) 0.52945(14) 0.79195(11) 0.0662(4) Uani 1 1 d . . . . .
H9A H -0.1291 0.4560 0.7969 0.099 Uiso 1 1 calc R U . . .
H9B H -0.3687 0.5193 0.7435 0.099 Uiso 1 1 calc R U . . .
H9C H -0.3159 0.5401 0.8449 0.099 Uiso 1 1 calc R U . . .
N1 N 1.00062(18) 0.96177(9) 1.03032(6) 0.0463(3) Uani 1 1 d . . . . .

loop_
_atom_site_aniso_label
_atom_site_aniso_U_11
_atom_site_aniso_U_22
_atom_site_aniso_U_33
_atom_site_aniso_U_23
_atom_site_aniso_U_13
_atom_site_aniso_U_12
O2 0.0539(5) 0.0592(6) 0.0493(5) 0.0039(4) -0.0117(4) -0.0197(4)
C6 0.0439(6) 0.0400(5) 0.0403(5) 0.0014(4) -0.0008(4) -0.0051(4)
C1 0.0418(5) 0.0415(5) 0.0413(5) -0.0037(4) -0.0001(4) -0.0066(4)
C5 0.0398(5) 0.0415(5) 0.0390(5) -0.0026(4) -0.0003(4) -0.0038(4)
C4 0.0535(7) 0.0476(6) 0.0466(6) 0.0031(5) -0.0020(5) -0.0154(5)
O1 0.0865(8) 0.0812(7) 0.0631(6) 0.0265(5) -0.0300(5) -0.0365(6)
C2 0.0571(7) 0.0582(7) 0.0423(6) 0.0052(5) -0.0106(5) -0.0146(6)
C7 0.0444(6) 0.0493(6) 0.0445(6) 0.0015(5) -0.0038(4) -0.0086(5)
C3 0.0707(8) 0.0600(8) 0.0471(7) 0.0146(5) -0.0099(6) -0.0219(6)
C8 0.0602(8) 0.0785(9) 0.0532(7) 0.0042(7) -0.0159(6) -0.0257(7)
C9 0.0577(8) 0.0648(8) 0.0733(9) -0.0096(7) -0.0053(6) -0.0179(7)
N1 0.0459(5) 0.0466(5) 0.0442(5) -0.0017(4) -0.0035(4) -0.0108(4)

loop_
_atom_type_symbol
_atom_type_description
_atom_type_scat_dispersion_real
_atom_type_scat_dispersion_imag
_atom_type_scat_source
C C 0.0033 0.0016 'International Tables Vol C Tables 4.2.6.8 and 6.1.1.4'
H H 0.0000 0.0000 'International Tables Vol C Tables 4.2.6.8 and 6.1.1.4'
N N 0.0061 0.0033 'International Tables Vol C Tables 4.2.6.8 and 6.1.1.4'
O O 0.0106 0.0060 'International Tables Vol C Tables 4.2.6.8 and 6.1.1.4'

loop_
_geom_angle_atom_site_label_1
_geom_angle_atom_site_label_2
_geom_angle_atom_site_label_3
_geom_angle
_geom_angle_site_symmetry_1
_geom_angle_site_symmetry_3
C7 O2 C8 116.53(10) . .
C5 C6 C1 119.22(10) . .
C5 C6 H6 120.4 . .
C1 C6 H6 120.4 . .
C2 C1 C6 120.31(10) . .
C2 C1 N1 115.73(10) . .
C6 C1 N1 123.96(10) . .
C6 C5 C4 120.43(10) . .
C6 C5 C7 117.61(10) . .
C4 C5 C7 121.94(10) . .
C3 C4 C5 119.84(10) . .
C3 C4 H4 120.1 . .
C5 C4 H4 120.1 . .
C1 C2 C3 120.26(11) . .
C1 C2 H2 119.9 . .
C3 C2 H2 119.9 . .
O1 C7 O2 123.88(11) . .
O1 C7 C5 123.94(11) . .
O2 C7 C5 112.16(10) . .
C4 C3 C2 119.94(11) . .
C4 C3 H3 120.0 . .
C2 C3 H3 120.0 . .
O2 C8 C9 107.44(12) . .
O2 C8 H8A 110.2 . .
C9 C8 H8A 110.2 . .
O2 C8 H8B 110.2 . .
C9 C8 H8B 110.2 . .
H8A C8 H8B 108.5 . .
C8 C9 H9A 109.5 . .
C8 C9 H9B 109.5 . .
H9A C9 H9B 109.5 . .
C8 C9 H9C 109.5 . .
H9A C9 H9C 109.5 . .
H9B C9 H9C 109.5 . .
N1 N1 C1 114.27(11) 3_777 .

loop_
_geom_bond_atom_site_label_1
_geom_bond_atom_site_label_2
_geom_bond_distance
_geom_bond_site_symmetry_2
O2 C7 1.3277(14) .
O2 C8 1.4523(14) .
C6 C5 1.3862(15) .
C6 C1 1.3931(15) .
C6 H6 0.9300 .
C1 C2 1.3818(17) .
C1 N1 1.4282(14) .
C5 C4 1.3922(16) .
C5 C7 1.4932(15) .
C4 C3 1.3831(17) .
C4 H4 0.9300 .
O1 C7 1.1982(15) .
C2 C3 1.3850(17) .
C2 H2 0.9300 .
C3 H3 0.9300 .
C8 C9 1.480(2) .
C8 H8A 0.9700 .
C8 H8B 0.9700 .
C9 H9A 0.9600 .
C9 H9B 0.9600 .
C9 H9C 0.9600 .
N1 N1 1.2345(19) 3_777

loop_
_geom_hbond_atom_site_label_D
_geom_hbond_atom_site_label_H
_geom_hbond_atom_site_label_A
_geom_hbond_distance_DH
_geom_hbond_distance_HA
_geom_hbond_distance_DA
_geom_hbond_angle_DHA
_geom_hbond_site_symmetry_A
O2 H20 O8 0.82 1.92 2.708(4) 161.9 3_657
O1 H21 N3 0.82 1.93 2.658(4) 147.8 .
C7 H7A O4 0.97 2.48 3.338(6) 146.9 4_565
C9 H9 O4 0.93 2.48 3.274(6) 143.0 .
C9 H9 N2 0.93 2.60 3.263(6) 129.1 .

loop_
_geom_torsion_atom_site_label_1
_geom_torsion_atom_site_label_2
_geom_torsion_atom_site_label_3
_geom_torsion_atom_site_label_4
_geom_torsion
_geom_torsion_site_symmetry_1
_geom_torsion_site_symmetry_2
_geom_torsion_site_symmetry_3
_geom_torsion_site_symmetry_4
C5 C6 C1 C2 -0.33(18) . . . .
C5 C6 C1 N1 179.55(10) . . . .
C1 C6 C5 C4 0.81(18) . . . .
C1 C6 C5 C7 -177.83(10) . . . .
C6 C5 C4 C3 -0.8(2) . . . .
C7 C5 C4 C3 177.81(12) . . . .
C6 C1 C2 C3 -0.2(2) . . . .
N1 C1 C2 C3 179.92(12) . . . .
C8 O2 C7 O1 -0.2(2) . . . .
C8 O2 C7 C5 -178.89(11) . . . .
C6 C5 C7 O1 -1.6(2) . . . .
C4 C5 C7 O1 179.83(14) . . . .
C6 C5 C7 O2 177.10(10) . . . .
C4 C5 C7 O2 -1.53(17) . . . .
C5 C4 C3 C2 0.2(2) . . . .
C1 C2 C3 C4 0.2(2) . . . .
C7 O2 C8 C9 -177.67(12) . . . .
C2 C1 N1 N1 178.33(13) . . . 3_777
C6 C1 N1 N1 -1.6(2) . . . 3_777
